data_4088703
loop_
_publ_author_name
'Vilanova, Sean P.'
'Iluc, Vlad M.'

_publ_section_title
;
 Aryl and Benzyl C--H Activation of N-Substituted PNP Ligands
;
_journal_issue 12
_journal_name_full Organometallics
_journal_page_first 2110
_journal_paper_doi 10.1021/acs.organomet.6b00333
_journal_volume 35
_journal_year 2016
_chemical_formula_sum 'C33 H47 N P2'
_chemical_formula_weight 519.66
_space_group_IT_number 14
_space_group_name_Hall '-P 2ybc'
_space_group_name_H-M_alt 'P 1 21/c 1'
_symmetry_cell_setting monoclinic
_symmetry_space_group_name_H-M 'P 1 21/c 1'
_atom_sites_solution_hydrogens geom
_atom_sites_solution_primary direct
_atom_sites_solution_secondary difmap
_audit_creation_method SHELXL-97
_cell_angle_alpha 90.00
_cell_angle_beta 136.967(5)
_cell_angle_gamma 90.00
_cell_formula_units_Z 4
_cell_length_a 16.8530(14)
_cell_length_b 14.0257(12)
_cell_length_c 18.4615(18)
_cell_measurement_reflns_used 2397
_cell_measurement_temperature 120(2)
_cell_measurement_theta_max 22.90
_cell_measurement_theta_min 2.28
_cell_volume 2978.0(5)
_computing_structure_refinement 'SHELXL-97 (Sheldrick, 1997)'
_computing_structure_solution 'SHELXS-97 (Sheldrick, 1990)'
_diffrn_ambient_temperature 120(2)
_diffrn_measured_fraction_theta_full 1.000
_diffrn_measured_fraction_theta_max 1.000
_diffrn_measurement_device_type 'Bruker APEX-II'
_diffrn_radiation_monochromator graphite
_diffrn_radiation_source 'fine-focus sealed tube'
_diffrn_radiation_type MoK\a
_diffrn_radiation_wavelength 0.71073
_diffrn_reflns_av_R_equivalents 0.1169
_diffrn_reflns_av_sigmaI/netI 0.0802
_diffrn_reflns_limit_h_max 19
_diffrn_reflns_limit_h_min -20
_diffrn_reflns_limit_k_max 16
_diffrn_reflns_limit_k_min -16
_diffrn_reflns_limit_l_max 21
_diffrn_reflns_limit_l_min -21
_diffrn_reflns_number 36762
_diffrn_reflns_theta_full 25.00
_diffrn_reflns_theta_max 25.00
_diffrn_reflns_theta_min 1.77
_exptl_absorpt_coefficient_mu 0.168
_exptl_absorpt_correction_T_max 1.0000
_exptl_absorpt_correction_T_min 0.9163
_exptl_absorpt_correction_type multi-scan
_exptl_absorpt_process_details 'Bruker AXS area detector scaling and absorption correction'
_exptl_crystal_density_diffrn 1.159
_exptl_crystal_density_method 'not measured'
_exptl_crystal_description block
_exptl_crystal_F_000 1128
_exptl_crystal_size_max 0.16
_exptl_crystal_size_mid 0.13
_exptl_crystal_size_min 0.04
_refine_diff_density_max 0.267
_refine_diff_density_min -0.288
_refine_diff_density_rms 0.060
_refine_ls_extinction_method none
_refine_ls_goodness_of_fit_ref 1.010
_refine_ls_hydrogen_treatment constr
_refine_ls_matrix_type full
_refine_ls_number_parameters 336
_refine_ls_number_reflns 5247
_refine_ls_number_restraints 0
_refine_ls_restrained_S_all 1.010
_refine_ls_R_factor_all 0.0974
_refine_ls_R_factor_gt 0.0480
_refine_ls_shift/su_max 0.000
_refine_ls_shift/su_mean 0.000
_refine_ls_structure_factor_coef Fsqd
_refine_ls_weighting_details 'calc w=1/[\s^2^(Fo^2^)+(0.0440P)^2^+0.0000P] where P=(Fo^2^+2Fc^2^)/3'
_refine_ls_weighting_scheme calc
_refine_ls_wR_factor_gt 0.0919
_refine_ls_wR_factor_ref 0.1032
_reflns_number_gt 3392
_reflns_number_total 5247
_reflns_threshold_expression >2sigma(I)
_cod_data_source_file om6b00333_si_002.cif
_cod_data_source_block sean
_cod_original_cell_volume 2977.9(5)
_cod_original_sg_symbol_H-M P2(1)/c
_cod_database_code 4088703

loop_
_symmetry_equiv_pos_as_xyz
'x, y, z'
'-x, y+1/2, -z+1/2'
'-x, -y, -z'
'x, -y-1/2, z-1/2'

loop_
_atom_site_label
_atom_site_type_symbol
_atom_site_fract_x
_atom_site_fract_y
_atom_site_fract_z
_atom_site_U_iso_or_equiv
_atom_site_adp_type
_atom_site_occupancy
_atom_site_symmetry_multiplicity
_atom_site_calc_flag
_atom_site_refinement_flags
P1 P 0.89635(6) 0.35522(5) 0.79100(5) 0.01740(17) Uani 1 1 d .
C1 C 0.5511(2) 0.36197(18) 0.4286(2) 0.0266(7) Uani 1 1 d .
H1A H 0.4879 0.3986 0.3643 0.040 Uiso 1 1 calc R
H1B H 0.6211 0.3672 0.4454 0.040 Uiso 1 1 calc R
H1C H 0.5672 0.3872 0.4879 0.040 Uiso 1 1 calc R
N N 0.69620(16) 0.22085(14) 0.59645(15) 0.0145(5) Uani 1 1 d .
P2 P 0.53931(5) 0.27656(5) 0.61850(5) 0.01641(17) Uani 1 1 d .
C11 C 0.58694(19) 0.19221(17) 0.49212(19) 0.0143(6) Uani 1 1 d .
C12 C 0.5162(2) 0.25985(18) 0.4110(2) 0.0173(6) Uani 1 1 d .
C13 C 0.4104(2) 0.22957(19) 0.3126(2) 0.0219(6) Uani 1 1 d .
H13 H 0.3615 0.2745 0.2564 0.026 Uiso 1 1 calc R
C15 C 0.4449(2) 0.06967(18) 0.3732(2) 0.0214(6) Uani 1 1 d .
H15 H 0.4213 0.0049 0.3604 0.026 Uiso 1 1 calc R
C14 C 0.3741(2) 0.13600(19) 0.2938(2) 0.0219(6) Uani 1 1 d .
H14 H 0.3002 0.1176 0.2262 0.026 Uiso 1 1 calc R
C16 C 0.5515(2) 0.09804(18) 0.4724(2) 0.0183(6) Uani 1 1 d .
H16 H 0.6008 0.0522 0.5275 0.022 Uiso 1 1 calc R
C21 C 0.7892(2) 0.24171(16) 0.60889(19) 0.0144(6) Uani 1 1 d .
C22 C 0.8852(2) 0.29758(16) 0.69370(19) 0.0152(6) Uani 1 1 d .
C23 C 0.9738(2) 0.30896(17) 0.7017(2) 0.0172(6) Uani 1 1 d .
H23 H 1.0405 0.3445 0.7602 0.021 Uiso 1 1 calc R
C24 C 0.9713(2) 0.27211(18) 0.6306(2) 0.0171(6) Uani 1 1 d .
C25 C 0.8731(2) 0.22135(18) 0.5457(2) 0.0193(6) Uani 1 1 d .
H25 H 0.8664 0.1970 0.4934 0.023 Uiso 1 1 calc R
C26 C 0.7842(2) 0.20548(18) 0.5356(2) 0.0190(6) Uani 1 1 d .
H26 H 0.7185 0.1690 0.4774 0.023 Uiso 1 1 calc R
C27 C 1.0706(2) 0.28760(19) 0.6452(2) 0.0245(7) Uani 1 1 d .
H27A H 1.0402 0.3081 0.5778 0.037 Uiso 1 1 calc R
H27B H 1.1139 0.2279 0.6682 0.037 Uiso 1 1 calc R
H27C H 1.1225 0.3368 0.6992 0.037 Uiso 1 1 calc R
C31 C 0.7267(2) 0.17492(16) 0.68339(19) 0.0151(6) Uani 1 1 d .
C32 C 0.66484(19) 0.19545(16) 0.70632(19) 0.0133(6) Uani 1 1 d .
C33 C 0.70055(19) 0.15066(16) 0.79339(19) 0.0155(6) Uani 1 1 d .
H33 H 0.6617 0.1660 0.8114 0.019 Uiso 1 1 calc R
C34 C 0.7906(2) 0.08428(17) 0.8557(2) 0.0174(6) Uani 1 1 d .
C35 C 0.8471(2) 0.06419(17) 0.8289(2) 0.0204(6) Uani 1 1 d .
H35 H 0.9083 0.0187 0.8694 0.024 Uiso 1 1 calc R
C36 C 0.8162(2) 0.10882(17) 0.7449(2) 0.0172(6) Uani 1 1 d .
H36 H 0.8569 0.0941 0.7287 0.021 Uiso 1 1 calc R
C37 C 0.8227(2) 0.03509(18) 0.9469(2) 0.0228(6) Uani 1 1 d .
H37A H 0.8720 0.0773 1.0089 0.034 Uiso 1 1 calc R
H37B H 0.8651 -0.0238 0.9644 0.034 Uiso 1 1 calc R
H37C H 0.7519 0.0198 0.9268 0.034 Uiso 1 1 calc R
C41 C 1.0545(2) 0.34269(17) 0.9156(2) 0.0200(6) Uani 1 1 d .
H41 H 1.0995 0.3678 0.9034 0.024 Uiso 1 1 calc R
C42 C 1.0845(2) 0.23781(18) 0.9466(2) 0.0243(6) Uani 1 1 d .
H42A H 1.1659 0.2321 1.0160 0.036 Uiso 1 1 calc R
H42B H 1.0731 0.2032 0.8934 0.036 Uiso 1 1 calc R
H42C H 1.0339 0.2107 0.9502 0.036 Uiso 1 1 calc R
C43 C 1.0853(2) 0.4012(2) 1.0035(2) 0.0275(7) Uani 1 1 d .
H43A H 1.0768 0.4692 0.9871 0.041 Uiso 1 1 calc R
H43B H 1.1658 0.3879 1.0714 0.041 Uiso 1 1 calc R
H43C H 1.0329 0.3838 1.0083 0.041 Uiso 1 1 calc R
C44 C 0.8856(2) 0.48472(17) 0.7617(2) 0.0237(7) Uani 1 1 d .
H44 H 0.9009 0.5194 0.8182 0.028 Uiso 1 1 calc R
C45 C 0.9699(2) 0.52684(19) 0.7622(2) 0.0326(7) Uani 1 1 d .
H45A H 0.9536 0.4997 0.7035 0.049 Uiso 1 1 calc R
H45B H 1.0500 0.5116 0.8297 0.049 Uiso 1 1 calc R
H45C H 0.9601 0.5962 0.7539 0.049 Uiso 1 1 calc R
C46 C 0.7611(2) 0.5087(2) 0.6576(2) 0.0378(8) Uani 1 1 d .
H46A H 0.7449 0.4843 0.5982 0.057 Uiso 1 1 calc R
H46B H 0.7505 0.5781 0.6512 0.057 Uiso 1 1 calc R
H46C H 0.7075 0.4793 0.6566 0.057 Uiso 1 1 calc R
C51 C 0.4214(2) 0.18508(18) 0.5493(2) 0.0198(6) Uani 1 1 d .
H51 H 0.4448 0.1315 0.5323 0.024 Uiso 1 1 calc R
C52 C 0.3069(2) 0.2223(2) 0.4419(2) 0.0308(7) Uani 1 1 d .
H52A H 0.3203 0.2479 0.4021 0.046 Uiso 1 1 calc R
H52B H 0.2765 0.2729 0.4530 0.046 Uiso 1 1 calc R
H52C H 0.2505 0.1701 0.4017 0.046 Uiso 1 1 calc R
C53 C 0.4034(2) 0.13954(19) 0.6114(2) 0.0253(7) Uani 1 1 d .
H53A H 0.4769 0.1121 0.6773 0.038 Uiso 1 1 calc R
H53B H 0.3447 0.0891 0.5685 0.038 Uiso 1 1 calc R
H53C H 0.3770 0.1881 0.6282 0.038 Uiso 1 1 calc R
C54 C 0.5450(2) 0.33727(17) 0.7116(2) 0.0196(6) Uani 1 1 d .
H54 H 0.5528 0.2890 0.7563 0.023 Uiso 1 1 calc R
C55 C 0.6498(2) 0.40411(19) 0.7819(2) 0.0267(7) Uani 1 1 d .
H55A H 0.6395 0.4533 0.7379 0.040 Uiso 1 1 calc R
H55B H 0.7205 0.3676 0.8188 0.040 Uiso 1 1 calc R
H55C H 0.6567 0.4343 0.8342 0.040 Uiso 1 1 calc R
C56 C 0.4334(2) 0.39524(18) 0.6477(2) 0.0255(7) Uani 1 1 d .
H56A H 0.4209 0.4363 0.5971 0.038 Uiso 1 1 calc R
H56B H 0.4407 0.4347 0.6961 0.038 Uiso 1 1 calc R
H56C H 0.3673 0.3518 0.6090 0.038 Uiso 1 1 calc R

loop_
_atom_site_aniso_label
_atom_site_aniso_U_11
_atom_site_aniso_U_22
_atom_site_aniso_U_33
_atom_site_aniso_U_23
_atom_site_aniso_U_13
_atom_site_aniso_U_12
P1 0.0182(4) 0.0180(4) 0.0197(4) -0.0031(3) 0.0150(3) -0.0028(3)
C1 0.0238(15) 0.0227(15) 0.0272(16) 0.0052(13) 0.0167(14) -0.0002(12)
N 0.0110(11) 0.0183(11) 0.0137(11) -0.0018(10) 0.0089(10) -0.0031(9)
P2 0.0159(4) 0.0161(4) 0.0178(4) 0.0035(3) 0.0125(3) 0.0038(3)
C11 0.0106(13) 0.0172(14) 0.0182(15) -0.0028(12) 0.0115(13) -0.0025(11)
C12 0.0145(14) 0.0211(15) 0.0171(14) -0.0009(12) 0.0118(13) -0.0007(11)
C13 0.0203(15) 0.0276(16) 0.0188(15) 0.0040(13) 0.0146(14) 0.0030(12)
C15 0.0225(15) 0.0201(15) 0.0252(16) -0.0072(13) 0.0186(14) -0.0057(12)
C14 0.0149(14) 0.0336(17) 0.0168(15) -0.0059(13) 0.0114(13) -0.0027(13)
C16 0.0177(14) 0.0199(14) 0.0190(15) -0.0011(12) 0.0140(13) -0.0004(12)
C21 0.0147(13) 0.0129(13) 0.0183(15) 0.0042(11) 0.0129(13) 0.0023(10)
C22 0.0165(14) 0.0139(14) 0.0183(14) 0.0029(11) 0.0137(13) 0.0020(11)
C23 0.0132(13) 0.0188(14) 0.0130(14) 0.0012(11) 0.0075(12) -0.0025(11)
C24 0.0159(14) 0.0196(14) 0.0168(14) 0.0024(12) 0.0123(13) 0.0013(11)
C25 0.0230(15) 0.0229(15) 0.0185(15) -0.0015(12) 0.0172(13) 0.0005(12)
C26 0.0153(14) 0.0241(15) 0.0149(14) -0.0006(12) 0.0102(12) -0.0032(11)
C27 0.0210(15) 0.0344(17) 0.0240(16) -0.0031(13) 0.0184(14) -0.0033(13)
C31 0.0152(14) 0.0096(13) 0.0159(14) -0.0022(11) 0.0099(13) -0.0044(11)
C32 0.0116(13) 0.0114(13) 0.0161(14) -0.0004(11) 0.0099(12) -0.0017(10)
C33 0.0118(13) 0.0167(14) 0.0169(14) -0.0023(12) 0.0101(12) -0.0021(11)
C34 0.0113(13) 0.0162(14) 0.0143(14) -0.0026(12) 0.0060(12) -0.0046(11)
C35 0.0113(13) 0.0156(14) 0.0208(15) 0.0043(12) 0.0074(13) 0.0030(11)
C36 0.0137(13) 0.0147(13) 0.0235(15) 0.0008(12) 0.0137(13) 0.0018(11)
C37 0.0204(15) 0.0215(15) 0.0190(15) 0.0023(13) 0.0120(13) -0.0012(12)
C41 0.0200(14) 0.0226(15) 0.0201(15) -0.0039(12) 0.0155(13) -0.0055(12)
C42 0.0210(15) 0.0297(16) 0.0203(15) 0.0016(13) 0.0145(14) 0.0029(12)
C43 0.0267(16) 0.0305(16) 0.0198(16) -0.0075(14) 0.0153(14) -0.0064(13)
C44 0.0290(16) 0.0160(14) 0.0265(16) -0.0022(12) 0.0205(15) -0.0002(12)
C45 0.0414(18) 0.0200(16) 0.0390(19) -0.0055(14) 0.0301(17) -0.0099(14)
C46 0.0386(19) 0.0269(17) 0.0368(19) 0.0045(15) 0.0241(17) 0.0037(14)
C51 0.0153(14) 0.0239(14) 0.0199(15) -0.0008(12) 0.0128(13) 0.0025(11)
C52 0.0159(15) 0.0461(19) 0.0261(17) 0.0053(15) 0.0140(14) 0.0014(14)
C53 0.0191(15) 0.0255(15) 0.0271(16) 0.0017(13) 0.0155(14) -0.0012(12)
C54 0.0236(15) 0.0182(15) 0.0241(15) 0.0059(12) 0.0197(14) 0.0059(11)
C55 0.0289(16) 0.0255(16) 0.0230(16) -0.0020(13) 0.0182(14) 0.0006(13)
C56 0.0305(16) 0.0220(15) 0.0332(17) 0.0036(14) 0.0262(15) 0.0070(13)

loop_
_atom_type_symbol
_atom_type_description
_atom_type_scat_dispersion_real
_atom_type_scat_dispersion_imag
_atom_type_scat_source
C C 0.0033 0.0016 'International Tables Vol C Tables 4.2.6.8 and 6.1.1.4'
H H 0.0000 0.0000 'International Tables Vol C Tables 4.2.6.8 and 6.1.1.4'
N N 0.0061 0.0033 'International Tables Vol C Tables 4.2.6.8 and 6.1.1.4'
P P 0.1023 0.0942 'International Tables Vol C Tables 4.2.6.8 and 6.1.1.4'

loop_
_geom_angle_atom_site_label_1
_geom_angle_atom_site_label_2
_geom_angle_atom_site_label_3
_geom_angle
C22 P1 C41 101.30(11)
C22 P1 C44 102.95(12)
C41 P1 C44 101.42(12)
C12 C1 H1A 109.5
C12 C1 H1B 109.5
H1A C1 H1B 109.5
C12 C1 H1C 109.5
H1A C1 H1C 109.5
H1B C1 H1C 109.5
C31 N C21 117.16(19)
C31 N C11 115.71(18)
C21 N C11 116.7(2)
C32 P2 C54 102.70(11)
C32 P2 C51 98.08(11)
C54 P2 C51 104.86(11)
C16 C11 C12 120.0(2)
C16 C11 N 120.1(2)
C12 C11 N 119.9(2)
C13 C12 C11 117.9(2)
C13 C12 C1 120.3(2)
C11 C12 C1 121.8(2)
C14 C13 C12 121.9(2)
C14 C13 H13 119.0
C12 C13 H13 119.0
C14 C15 C16 119.4(2)
C14 C15 H15 120.3
C16 C15 H15 120.3
C15 C14 C13 119.8(2)
C15 C14 H14 120.1
C13 C14 H14 120.1
C11 C16 C15 120.9(2)
C11 C16 H16 119.6
C15 C16 H16 119.6
C26 C21 C22 119.3(2)
C26 C21 N 119.2(2)
C22 C21 N 121.6(2)
C23 C22 C21 116.9(2)
C23 C22 P1 120.32(18)
C21 C22 P1 122.79(18)
C24 C23 C22 124.6(2)
C24 C23 H23 117.7
C22 C23 H23 117.7
C25 C24 C23 116.8(2)
C25 C24 C27 122.0(2)
C23 C24 C27 121.2(2)
C24 C25 C26 121.0(2)
C24 C25 H25 119.5
C26 C25 H25 119.5
C25 C26 C21 121.4(2)
C25 C26 H26 119.3
C21 C26 H26 119.3
C24 C27 H27A 109.5
C24 C27 H27B 109.5
H27A C27 H27B 109.5
C24 C27 H27C 109.5
H27A C27 H27C 109.5
H27B C27 H27C 109.5
C36 C31 C32 119.5(2)
C36 C31 N 120.1(2)
C32 C31 N 120.4(2)
C33 C32 C31 117.7(2)
C33 C32 P2 123.12(18)
C31 C32 P2 119.17(18)
C32 C33 C34 123.2(2)
C32 C33 H33 118.4
C34 C33 H33 118.4
C35 C34 C33 117.3(2)
C35 C34 C37 121.8(2)
C33 C34 C37 120.9(2)
C36 C35 C34 121.2(2)
C36 C35 H35 119.4
C34 C35 H35 119.4
C35 C36 C31 121.0(2)
C35 C36 H36 119.5
C31 C36 H36 119.5
C34 C37 H37A 109.5
C34 C37 H37B 109.5
H37A C37 H37B 109.5
C34 C37 H37C 109.5
H37A C37 H37C 109.5
H37B C37 H37C 109.5
C42 C41 C43 110.9(2)
C42 C41 P1 109.73(17)
C43 C41 P1 109.20(17)
C42 C41 H41 109.0
C43 C41 H41 109.0
P1 C41 H41 109.0
C41 C42 H42A 109.5
C41 C42 H42B 109.5
H42A C42 H42B 109.5
C41 C42 H42C 109.5
H42A C42 H42C 109.5
H42B C42 H42C 109.5
C41 C43 H43A 109.5
C41 C43 H43B 109.5
H43A C43 H43B 109.5
C41 C43 H43C 109.5
H43A C43 H43C 109.5
H43B C43 H43C 109.5
C46 C44 C45 109.9(2)
C46 C44 P1 109.47(18)
C45 C44 P1 118.75(18)
C46 C44 H44 106.0
C45 C44 H44 106.0
P1 C44 H44 106.0
C44 C45 H45A 109.5
C44 C45 H45B 109.5
H45A C45 H45B 109.5
C44 C45 H45C 109.5
H45A C45 H45C 109.5
H45B C45 H45C 109.5
C44 C46 H46A 109.5
C44 C46 H46B 109.5
H46A C46 H46B 109.5
C44 C46 H46C 109.5
H46A C46 H46C 109.5
H46B C46 H46C 109.5
C53 C51 C52 111.2(2)
C53 C51 P2 117.98(18)
C52 C51 P2 110.76(18)
C53 C51 H51 105.2
C52 C51 H51 105.2
P2 C51 H51 105.2
C51 C52 H52A 109.5
C51 C52 H52B 109.5
H52A C52 H52B 109.5
C51 C52 H52C 109.5
H52A C52 H52C 109.5
H52B C52 H52C 109.5
C51 C53 H53A 109.5
C51 C53 H53B 109.5
H53A C53 H53B 109.5
C51 C53 H53C 109.5
H53A C53 H53C 109.5
H53B C53 H53C 109.5
C55 C54 C56 109.6(2)
C55 C54 P2 108.29(17)
C56 C54 P2 109.10(18)
C55 C54 H54 110.0
C56 C54 H54 110.0
P2 C54 H54 110.0
C54 C55 H55A 109.5
C54 C55 H55B 109.5
H55A C55 H55B 109.5
C54 C55 H55C 109.5
H55A C55 H55C 109.5
H55B C55 H55C 109.5
C54 C56 H56A 109.5
C54 C56 H56B 109.5
H56A C56 H56B 109.5
C54 C56 H56C 109.5
H56A C56 H56C 109.5
H56B C56 H56C 109.5

loop_
_geom_bond_atom_site_label_1
_geom_bond_atom_site_label_2
_geom_bond_distance
P1 C22 1.850(3)
P1 C41 1.861(3)
P1 C44 1.866(3)
C1 C12 1.491(3)
C1 H1A 0.9800
C1 H1B 0.9800
C1 H1C 0.9800
N C31 1.432(3)
N C21 1.438(3)
N C11 1.441(3)
P2 C32 1.840(2)
P2 C54 1.856(3)
P2 C51 1.875(3)
C11 C16 1.384(3)
C11 C12 1.398(3)
C12 C13 1.388(3)
C13 C14 1.381(4)
C13 H13 0.9500
C15 C14 1.371(3)
C15 C16 1.390(3)
C15 H15 0.9500
C14 H14 0.9500
C16 H16 0.9500
C21 C26 1.390(3)
C21 C22 1.407(3)
C22 C23 1.398(3)
C23 C24 1.382(3)
C23 H23 0.9500
C24 C25 1.382(3)
C24 C27 1.505(3)
C25 C26 1.385(3)
C25 H25 0.9500
C26 H26 0.9500
C27 H27A 0.9800
C27 H27B 0.9800
C27 H27C 0.9800
C31 C36 1.386(3)
C31 C32 1.411(3)
C32 C33 1.388(3)
C33 C34 1.393(3)
C33 H33 0.9500
C34 C35 1.386(3)
C34 C37 1.507(3)
C35 C36 1.375(3)
C35 H35 0.9500
C36 H36 0.9500
C37 H37A 0.9800
C37 H37B 0.9800
C37 H37C 0.9800
C41 C42 1.524(3)
C41 C43 1.532(3)
C41 H41 1.0000
C42 H42A 0.9800
C42 H42B 0.9800
C42 H42C 0.9800
C43 H43A 0.9800
C43 H43B 0.9800
C43 H43C 0.9800
C44 C46 1.522(4)
C44 C45 1.531(4)
C44 H44 1.0000
C45 H45A 0.9800
C45 H45B 0.9800
C45 H45C 0.9800
C46 H46A 0.9800
C46 H46B 0.9800
C46 H46C 0.9800
C51 C53 1.523(3)
C51 C52 1.528(3)
C51 H51 1.0000
C52 H52A 0.9800
C52 H52B 0.9800
C52 H52C 0.9800
C53 H53A 0.9800
C53 H53B 0.9800
C53 H53C 0.9800
C54 C55 1.527(3)
C54 C56 1.532(3)
C54 H54 1.0000
C55 H55A 0.9800
C55 H55B 0.9800
C55 H55C 0.9800
C56 H56A 0.9800
C56 H56B 0.9800
C56 H56C 0.9800
